data_2021364
loop_
_publ_author_name
'Vande Velde, Christophe M. L.'
'Zeller, Matthias'
'Azov, Vladimir A.'

_publ_section_title
;
 Comparison of computationally cheap methods for providing insight into
 the crystal packing of highly bromomethylated azobenzenes
;
_journal_coeditor_code KY3150
_journal_issue 12
_journal_name_full 'Acta Crystallographica Section C'
_journal_page_first
;
;
_journal_paper_doi 10.1107/S2053229618015309
_journal_volume 74
_journal_year 2018
_chemical_formula_iupac 'C14 H11 Br3 N2'
_chemical_formula_moiety 'C14 H11 Br3 N2'
_chemical_formula_sum 'C14 H11 Br3 N2'
_chemical_formula_weight 446.98
_chemical_melting_point 393.6(5)
_chemical_name_systematic
;
(<i>E</i>)-[3-(Bromomethyl)phenyl][3-(dibromomethyl)phenyl]diazene
;
_space_group_crystal_system monoclinic
_space_group_IT_number 14
_space_group_name_Hall '-P 2ybc'
_space_group_name_H-M_alt 'P 1 21/c 1'
_symmetry_space_group_name_Hall '-P 2ybc'
_symmetry_space_group_name_H-M 'P 1 21/c 1'
_atom_sites_solution_hydrogens geom
_atom_sites_solution_primary direct
_atom_sites_solution_secondary difmap
_audit_creation_method SHELXL-2018/3
_cell_angle_alpha 90
_cell_angle_beta 112.122(2)
_cell_angle_gamma 90
_cell_formula_units_Z 4
_cell_length_a 9.1219(12)
_cell_length_b 16.904(2)
_cell_length_c 10.3633(14)
_cell_measurement_reflns_used 3951
_cell_measurement_temperature 100(2)
_cell_measurement_theta_max 30.60
_cell_measurement_theta_min 2.41
_cell_volume 1480.3(3)
_computing_cell_refinement
;
SAINT (Bruker, 2009)
;
_computing_data_collection
;
APEX2 (Bruker, 2009)
;
_computing_data_reduction
;
SAINT (Bruker, 2009)
;
_computing_publication_material
;
SHELXL2018 (Sheldrick, 2015)
;
_computing_structure_refinement
;
SHELXL2018 (Sheldrick, 2015) and
<i>shelXle</i>(H\"ubschle <i>et al.</i>, 2011)
;
_computing_structure_solution
;
SHELXS2013 (Sheldrick, 2008)
;
_diffrn_ambient_temperature 100(2)
_diffrn_measured_fraction_theta_full 0.996
_diffrn_measured_fraction_theta_max 0.909
_diffrn_measurement_device_type 'Bruker SMART 1000'
_diffrn_measurement_method '\w scans'
_diffrn_radiation_monochromator graphite
_diffrn_radiation_source 'fine-focus sealed tube'
_diffrn_radiation_type MoK\a
_diffrn_radiation_wavelength 0.71073
_diffrn_reflns_av_R_equivalents 0.0382
_diffrn_reflns_av_unetI/netI 0.0478
_diffrn_reflns_limit_h_max 9
_diffrn_reflns_limit_h_min -12
_diffrn_reflns_limit_k_max 23
_diffrn_reflns_limit_k_min -23
_diffrn_reflns_limit_l_max 14
_diffrn_reflns_limit_l_min -15
_diffrn_reflns_number 12573
_diffrn_reflns_theta_full 25.242
_diffrn_reflns_theta_max 31.190
_diffrn_reflns_theta_min 2.410
_exptl_absorpt_coefficient_mu 8.162
_exptl_absorpt_correction_T_max 0.7463
_exptl_absorpt_correction_T_min 0.3487
_exptl_absorpt_correction_type multi-scan
_exptl_absorpt_process_details
;
(SADABS; Krause <i>et al.</i>, 2015)
;
_exptl_crystal_colour orange
_exptl_crystal_density_diffrn 2.006
_exptl_crystal_description plate
_exptl_crystal_F_000 856
_exptl_crystal_size_max 0.520
_exptl_crystal_size_mid 0.450
_exptl_crystal_size_min 0.150
_refine_diff_density_max 2.241
_refine_diff_density_min -1.564
_refine_ls_extinction_method none
_refine_ls_goodness_of_fit_ref 1.030
_refine_ls_hydrogen_treatment constr
_refine_ls_matrix_type full
_refine_ls_number_parameters 172
_refine_ls_number_reflns 4362
_refine_ls_number_restraints 0
_refine_ls_restrained_S_all 1.030
_refine_ls_R_factor_all 0.0539
_refine_ls_R_factor_gt 0.0408
_refine_ls_shift/su_max 0.001
_refine_ls_shift/su_mean 0.000
_refine_ls_structure_factor_coef Fsqd
_refine_ls_weighting_details 'w=1/[\s^2^(Fo^2^)+(0.0501P)^2^+3.0958P] where P=(Fo^2^+2Fc^2^)/3'
_refine_ls_weighting_scheme calc
_refine_ls_wR_factor_gt 0.0980
_refine_ls_wR_factor_ref 0.1044
_reflns_number_gt 3587
_reflns_number_total 4362
_reflns_threshold_expression 'I > 2\s(I)'
_cod_data_source_file ky3150sup1.cif
_cod_data_source_block 7
_cod_depositor_comments
;
The following automatic conversions were performed:

'_chemical_melting_point' value '120-121 C' was changed to '393.6(5)'
- it was converted from degrees Celsius(C) to Kelvins(K), the average
value was taken and precision was estimated.

Automatic conversion script
Id: cif_fix_values 4973 2017-02-22 13:04:09Z antanas 
;
_cod_original_cell_volume 1480.4(3)
_cod_database_code 2021364
_shelx_space_group_comment
;
The symmetry employed for this shelxl refinement is uniquely defined
by the following loop, which should always be used as a source of
symmetry information in preference to the above space-group names.
They are only intended as comments.
;
_shelx_estimated_absorpt_t_min 0.101
_shelx_estimated_absorpt_t_max 0.374

loop_
_space_group_symop_operation_xyz
'x, y, z'
'-x, y+1/2, -z+1/2'
'-x, -y, -z'
'x, -y-1/2, z-1/2'

loop_
_atom_site_type_symbol
_atom_site_label
_atom_site_fract_x
_atom_site_fract_y
_atom_site_fract_z
_atom_site_U_iso_or_equiv
_atom_site_adp_type
_atom_site_calc_flag
_atom_site_occupancy
Br Br1 1.09235(4) 0.54419(2) 0.34234(3) 0.01965(10) Uani d 1
Br Br2 0.94505(5) 0.41237(2) 0.11026(4) 0.02092(10) Uani d 1
Br Br3 -0.00058(5) 0.24139(2) 0.40366(4) 0.02690(11) Uani d 1
N N1 0.4960(4) 0.43930(17) 0.3487(3) 0.0157(6) Uani d 1
N N2 0.5936(3) 0.39273(16) 0.4327(3) 0.0136(5) Uani d 1
C C1 0.5604(4) 0.48745(18) 0.2701(3) 0.0134(6) Uani d 1
C C2 0.7098(4) 0.47785(19) 0.2674(3) 0.0139(6) Uani d 1
H H2 0.779123 0.438302 0.322746 0.017 Uiso calc 1
C C3 0.7572(4) 0.52686(19) 0.1825(3) 0.0138(6) Uani d 1
C C4 0.6551(4) 0.58540(19) 0.1023(3) 0.0166(6) Uani d 1
H H4 0.688248 0.618877 0.044799 0.020 Uiso calc 1
C C5 0.5056(4) 0.5950(2) 0.1060(3) 0.0177(7) Uani d 1
H H5 0.437065 0.635233 0.052167 0.021 Uiso calc 1
C C6 0.4570(4) 0.54534(19) 0.1888(3) 0.0157(6) Uani d 1
H H6 0.353993 0.550622 0.190390 0.019 Uiso calc 1
C C7 0.9147(4) 0.51828(19) 0.1700(3) 0.0157(6) Uani d 1
H H7 0.917280 0.556187 0.096781 0.019 Uiso calc 1
C C11 0.5242(4) 0.34393(18) 0.5071(3) 0.0133(6) Uani d 1
C C12 0.3667(4) 0.34994(19) 0.4934(3) 0.0144(6) Uani d 1
H H12 0.298856 0.387776 0.431683 0.017 Uiso calc 1
C C13 0.3095(4) 0.3004(2) 0.5702(3) 0.0153(6) Uani d 1
C C14 0.4110(4) 0.2447(2) 0.6609(3) 0.0178(7) Uani d 1
H H14 0.371548 0.210409 0.712955 0.021 Uiso calc 1
C C15 0.5673(5) 0.2392(2) 0.6753(3) 0.0184(7) Uani d 1
H H15 0.635204 0.201636 0.737713 0.022 Uiso calc 1
C C16 0.6254(4) 0.2887(2) 0.5980(3) 0.0160(6) Uani d 1
H H16 0.732794 0.285066 0.607032 0.019 Uiso calc 1
C C17 0.1423(5) 0.3077(2) 0.5578(4) 0.0226(7) Uani d 1
H H17A 0.108921 0.363708 0.540690 0.027 Uiso calc 1
H H17B 0.133999 0.291236 0.646449 0.027 Uiso calc 1

loop_
_atom_site_aniso_label
_atom_site_aniso_U_11
_atom_site_aniso_U_22
_atom_site_aniso_U_33
_atom_site_aniso_U_12
_atom_site_aniso_U_13
_atom_site_aniso_U_23
Br1 0.00936(17) 0.02557(18) 0.02167(16) -0.00070(13) 0.00316(13) -0.00445(13)
Br2 0.0205(2) 0.01986(16) 0.02431(17) 0.00050(13) 0.01055(14) -0.00337(12)
Br3 0.01277(19) 0.0289(2) 0.0310(2) -0.00430(15) -0.00094(14) 0.00581(15)
N1 0.0137(15) 0.0168(12) 0.0150(12) -0.0008(11) 0.0036(11) 0.0013(10)
N2 0.0107(14) 0.0148(12) 0.0141(11) 0.0004(10) 0.0034(10) 0.0010(10)
C1 0.0125(16) 0.0140(13) 0.0115(12) -0.0020(12) 0.0021(11) -0.0012(11)
C2 0.0109(16) 0.0150(14) 0.0125(13) -0.0004(12) 0.0006(11) 0.0002(11)
C3 0.0120(16) 0.0137(13) 0.0122(12) 0.0000(12) 0.0007(11) -0.0013(11)
C4 0.0169(18) 0.0144(14) 0.0154(14) -0.0015(13) 0.0025(13) 0.0029(11)
C5 0.0152(17) 0.0167(14) 0.0170(14) 0.0010(13) 0.0012(12) 0.0032(12)
C6 0.0105(16) 0.0165(14) 0.0172(14) -0.0001(12) 0.0020(12) -0.0003(12)
C7 0.0159(17) 0.0161(14) 0.0144(13) -0.0018(13) 0.0048(12) -0.0012(11)
C11 0.0131(16) 0.0131(13) 0.0122(12) -0.0024(12) 0.0029(11) -0.0015(11)
C12 0.0130(16) 0.0151(14) 0.0133(13) 0.0012(12) 0.0030(12) 0.0000(11)
C13 0.0128(16) 0.0176(14) 0.0148(13) -0.0018(12) 0.0044(12) -0.0050(11)
C14 0.0171(18) 0.0198(15) 0.0152(14) -0.0054(14) 0.0045(13) 0.0003(12)
C15 0.0173(18) 0.0161(14) 0.0163(14) -0.0006(13) 0.0001(12) 0.0032(12)
C16 0.0105(16) 0.0174(14) 0.0177(14) -0.0027(13) 0.0024(12) -0.0007(12)
C17 0.0166(19) 0.0266(18) 0.0269(17) -0.0027(15) 0.0108(15) -0.0020(14)

loop_
_atom_type_symbol
_atom_type_description
_atom_type_scat_dispersion_real
_atom_type_scat_dispersion_imag
_atom_type_scat_source
C C 0.0033 0.0016 'International Tables Vol C Tables 4.2.6.8 and 6.1.1.4'
H H 0.0000 0.0000 'International Tables Vol C Tables 4.2.6.8 and 6.1.1.4'
Br Br -0.2901 2.4595 'International Tables Vol C Tables 4.2.6.8 and 6.1.1.4'
N N 0.0061 0.0033 'International Tables Vol C Tables 4.2.6.8 and 6.1.1.4'

loop_
_geom_angle_atom_site_label_1
_geom_angle_atom_site_label_2
_geom_angle_atom_site_label_3
_geom_angle
N2 N1 C1 114.6(3)
N1 N2 C11 113.1(3)
C2 C1 C6 121.0(3)
C2 C1 N1 124.5(3)
C6 C1 N1 114.4(3)
C1 C2 C3 119.1(3)
C1 C2 H2 120.4
C3 C2 H2 120.4
C2 C3 C4 120.1(3)
C2 C3 C7 122.3(3)
C4 C3 C7 117.6(3)
C5 C4 C3 120.5(3)
C5 C4 H4 119.7
C3 C4 H4 119.7
C6 C5 C4 119.5(3)
C6 C5 H5 120.2
C4 C5 H5 120.2
C5 C6 C1 119.7(3)
C5 C6 H6 120.2
C1 C6 H6 120.2
C3 C7 Br2 111.9(2)
C3 C7 Br1 113.0(2)
Br2 C7 Br1 109.14(17)
C3 C7 H7 107.5
Br2 C7 H7 107.5
Br1 C7 H7 107.5
C12 C11 C16 120.8(3)
C12 C11 N2 123.5(3)
C16 C11 N2 115.7(3)
C13 C12 C11 119.6(3)
C13 C12 H12 120.2
C11 C12 H12 120.2
C12 C13 C14 119.6(3)
C12 C13 C17 119.7(3)
C14 C13 C17 120.6(3)
C15 C14 C13 120.8(3)
C15 C14 H14 119.6
C13 C14 H14 119.6
C14 C15 C16 119.9(3)
C14 C15 H15 120.1
C16 C15 H15 120.1
C15 C16 C11 119.4(3)
C15 C16 H16 120.3
C11 C16 H16 120.3
C13 C17 Br3 111.4(2)
C13 C17 H17A 109.4
Br3 C17 H17A 109.4
C13 C17 H17B 109.4
Br3 C17 H17B 109.4
H17A C17 H17B 108.0

loop_
_geom_bond_atom_site_label_1
_geom_bond_atom_site_label_2
_geom_bond_distance
Br1 C7 1.957(3)
Br2 C7 1.948(3)
Br3 C17 1.985(4)
N1 N2 1.260(4)
N1 C1 1.425(4)
N2 C11 1.430(4)
C1 C2 1.383(5)
C1 C6 1.400(5)
C2 C3 1.390(4)
C2 H2 0.9500
C3 C4 1.398(4)
C3 C7 1.497(5)
C4 C5 1.388(5)
C4 H4 0.9500
C5 C6 1.387(5)
C5 H5 0.9500
C6 H6 0.9500
C7 H7 1.0000
C11 C12 1.393(5)
C11 C16 1.398(5)
C12 C13 1.385(5)
C12 H12 0.9500
C13 C14 1.404(5)
C13 C17 1.487(5)
C14 C15 1.380(6)
C14 H14 0.9500
C15 C16 1.395(5)
C15 H15 0.9500
C16 H16 0.9500
C17 H17A 0.9900
C17 H17B 0.9900

loop_
_geom_torsion_atom_site_label_1
_geom_torsion_atom_site_label_2
_geom_torsion_atom_site_label_3
_geom_torsion_atom_site_label_4
_geom_torsion
C1 N1 N2 C11 -178.5(3)
N2 N1 C1 C2 9.4(5)
N2 N1 C1 C6 -173.0(3)
C6 C1 C2 C3 0.2(5)
N1 C1 C2 C3 177.6(3)
C1 C2 C3 C4 0.6(5)
C1 C2 C3 C7 -177.8(3)
C2 C3 C4 C5 -0.3(5)
C7 C3 C4 C5 178.2(3)
C3 C4 C5 C6 -0.8(5)
C4 C5 C6 C1 1.5(5)
C2 C1 C6 C5 -1.2(5)
N1 C1 C6 C5 -178.9(3)
C2 C3 C7 Br2 56.7(4)
C4 C3 C7 Br2 -121.7(3)
C2 C3 C7 Br1 -66.9(4)
C4 C3 C7 Br1 114.7(3)
N1 N2 C11 C12 -3.0(4)
N1 N2 C11 C16 177.5(3)
C16 C11 C12 C13 -0.3(5)
N2 C11 C12 C13 -179.7(3)
C11 C12 C13 C14 -0.1(5)
C11 C12 C13 C17 178.8(3)
C12 C13 C14 C15 0.5(5)
C17 C13 C14 C15 -178.3(3)
C13 C14 C15 C16 -0.7(5)
C14 C15 C16 C11 0.3(5)
C12 C11 C16 C15 0.2(5)
N2 C11 C16 C15 179.6(3)
C12 C13 C17 Br3 88.1(3)
C14 C13 C17 Br3 -93.0(3)

_cod_database_fobs_code 2021364
